data_4061159
_journal_name_full Organometallics
_journal_paper_doi 10.1021/om0495675
_journal_year 2004
_chemical_formula_sum 'C32 H46 Fe Si2'
_chemical_formula_weight 542.72
_space_group_IT_number 14
_symmetry_cell_setting monoclinic
_symmetry_space_group_name_Hall '-P 2ybc'
_symmetry_space_group_name_H-M 'P 1 21/c 1'
_cell_angle_alpha 90.00
_cell_angle_beta 118.419(3)
_cell_angle_gamma 90.00
_cell_formula_units_Z 4
_cell_length_a 19.0648(12)
_cell_length_b 9.9350(6)
_cell_length_c 18.2959(13)
_cell_measurement_temperature 173(2)
_cell_volume 3047.8(3)
_diffrn_ambient_temperature 173(2)
_exptl_crystal_density_diffrn 1.183
_cod_depositor_comments
;
The following automatic conversions were performed:
'_symmetry_cell_setting' value 'Monoclinic' changed to 'monoclinic'
according to '/home/saulius/struct/CIF-dictionaries/cif_core.dic'
dictionary named 'cif_core.dic' version 2.4.1 from 2010-06-29.

Automatic conversion script
Id: cif_fix_enum 1527 2010-12-29 10:47:43Z saulius 
;
_cod_original_sg_symbol_H-M 'P 21/c'
_cod_database_code 4061159

loop_
_symmetry_equiv_pos_as_xyz
'x, y, z'
'-x, y+1/2, -z+1/2'
'-x, -y, -z'
'x, -y-1/2, z-1/2'

loop_
_atom_site_label
_atom_site_type_symbol
_atom_site_fract_x
_atom_site_fract_y
_atom_site_fract_z
_atom_site_U_iso_or_equiv
_atom_site_adp_type
_atom_site_occupancy
_atom_site_symmetry_multiplicity
_atom_site_calc_flag
_atom_site_refinement_flags
_atom_site_disorder_assembly
_atom_site_disorder_group
Fe1 Fe 0.26950(3) 0.83306(5) 0.47595(3) 0.02715(16) Uani 1 1 d . . .
Si1 Si 0.09452(8) 0.61650(14) 0.39725(9) 0.0394(3) Uani 0.80 1 d P . .
Si2 Si 0.17631(7) 1.00211(12) 0.58399(7) 0.0380(3) Uani 0.90 1 d P . .
C1 C 0.1712(2) 0.7179(4) 0.3952(2) 0.0318(8) Uani 1 1 d . . .
C2 C 0.2398(2) 0.6698(4) 0.3892(2) 0.0309(8) Uani 1 1 d . . .
C3 C 0.27249(19) 0.7792(3) 0.3634(2) 0.0269(8) Uani 1 1 d . . .
C4 C 0.2252(2) 0.8982(3) 0.3536(2) 0.0279(8) Uani 1 1 d . . .
C5 C 0.1628(2) 0.8562(4) 0.3700(2) 0.0309(9) Uani 1 1 d . . .
H5 H 0.1239(19) 0.909(3) 0.3649(19) 0.019(9) Uiso 1 1 d . . .
C6 C 0.2568(2) 0.9289(4) 0.5702(2) 0.0295(8) Uani 1 1 d . . .
C7 C 0.2884(2) 0.7966(4) 0.5944(2) 0.0303(8) Uani 1 1 d . . .
H7 H 0.2664(17) 0.734(3) 0.6071(18) 0.012(8) Uiso 1 1 d . . .
C8 C 0.3614(2) 0.7807(4) 0.5934(2) 0.0314(8) Uani 1 1 d . . .
C9 C 0.3802(2) 0.9113(4) 0.5719(2) 0.0309(8) Uani 1 1 d . . .
C10 C 0.3160(2) 1.0012(4) 0.5578(2) 0.0298(8) Uani 1 1 d . . .
C11 C 0.2720(2) 0.5374(4) 0.3964(2) 0.0353(9) Uani 1 1 d . . .
H11A H 0.2526 0.4649 0.4155 0.042 Uiso 1 1 calc R . .
C12 C 0.3305(2) 0.5162(4) 0.3756(2) 0.0391(9) Uani 1 1 d . . .
H12A H 0.3507 0.4278 0.3785 0.047 Uiso 1 1 calc R . .
C13 C 0.3619(2) 0.6239(4) 0.3496(2) 0.0396(9) Uani 1 1 d . . .
H13A H 0.4026 0.6059 0.3349 0.048 Uiso 1 1 calc R . .
C14 C 0.3358(2) 0.7523(4) 0.3451(2) 0.0332(9) Uani 1 1 d . . .
H14A H 0.3595 0.8235 0.3299 0.040 Uiso 1 1 calc R . .
C15 C 0.4483(2) 0.9635(4) 0.5686(2) 0.0389(9) Uani 1 1 d . . .
H15A H 0.4903 0.9050 0.5752 0.047 Uiso 1 1 calc R . .
C16 C 0.4529(2) 1.0971(4) 0.5559(2) 0.0456(11) Uani 1 1 d . . .
H16A H 0.4993 1.1314 0.5557 0.055 Uiso 1 1 calc R . .
C17 C 0.3901(3) 1.1870(4) 0.5430(2) 0.0454(10) Uani 1 1 d . . .
H17A H 0.3953 1.2801 0.5347 0.054 Uiso 1 1 calc R . .
C18 C 0.3227(2) 1.1408(4) 0.5425(2) 0.0378(9) Uani 1 1 d . . .
H18A H 0.2802 1.2010 0.5320 0.045 Uiso 1 1 calc R . .
C19 C 0.1330(3) 0.5087(5) 0.4858(3) 0.0754(15) Uani 1 1 d . . .
H19A H 0.0895 0.4546 0.4847 0.113 Uiso 1 1 calc R . .
H19B H 0.1571 0.5632 0.5365 0.113 Uiso 1 1 calc R . .
H19C H 0.1734 0.4491 0.4848 0.113 Uiso 1 1 calc R . .
C20 C 0.0562(3) 0.5175(5) 0.3065(3) 0.0654(14) Uani 1 1 d . . .
H20A H 0.0360 0.5763 0.2576 0.098 Uiso 1 1 calc R . .
H20B H 0.0127 0.4611 0.3034 0.098 Uiso 1 1 calc R . .
H20C H 0.0986 0.4601 0.3079 0.098 Uiso 1 1 calc R . .
C21 C 0.0197(3) 0.7206(5) 0.3955(3) 0.0771(17) Uani 1 1 d . . .
H21A H 0.0003 0.7809 0.3474 0.116 Uiso 1 1 calc R . .
H21B H 0.0414 0.7741 0.4466 0.116 Uiso 1 1 calc R . .
H21C H -0.0245 0.6651 0.3914 0.116 Uiso 1 1 calc R . .
C22 C 0.22460(11) 1.04101(19) 0.30551(12) 0.0262(5) Uani 1.70 1 d P . .
C23 C 0.3161(2) 1.0908(4) 0.3341(2) 0.0468(10) Uani 1 1 d . . .
H23A H 0.3148 1.1742 0.3048 0.070 Uiso 1 1 calc R . .
H23B H 0.3443 1.0210 0.3205 0.070 Uiso 1 1 calc R . .
H23C H 0.3439 1.1071 0.3942 0.070 Uiso 1 1 calc R . .
C24 C 0.1760(3) 1.1541(4) 0.3241(3) 0.0526(11) Uani 1 1 d . . .
H24A H 0.1761 1.2375 0.2954 0.079 Uiso 1 1 calc R . .
H24B H 0.2011 1.1706 0.3841 0.079 Uiso 1 1 calc R . .
H24C H 0.1210 1.1239 0.3042 0.079 Uiso 1 1 calc R . .
C25 C 0.1817(3) 1.0006(4) 0.2076(3) 0.0474(10) Uani 1 1 d . . .
H25A H 0.1794 1.0797 0.1745 0.071 Uiso 1 1 calc R . .
H25B H 0.1274 0.9687 0.1905 0.071 Uiso 1 1 calc R . .
H25C H 0.2123 0.9292 0.1987 0.071 Uiso 1 1 calc R . .
C26 C 0.1368(3) 0.8775(5) 0.6252(3) 0.0642(13) Uani 1 1 d . . .
H26A H 0.1121 0.8050 0.5845 0.096 Uiso 1 1 calc R . .
H26B H 0.0966 0.9188 0.6370 0.096 Uiso 1 1 calc R . .
H26C H 0.1799 0.8405 0.6766 0.096 Uiso 1 1 calc R . .
C27 C 0.2223(3) 1.1324(5) 0.6624(3) 0.0583(12) Uani 1 1 d . . .
H27A H 0.2446 1.2023 0.6416 0.087 Uiso 1 1 calc R . .
H27B H 0.2651 1.0929 0.7131 0.087 Uiso 1 1 calc R . .
H27C H 0.1822 1.1724 0.6747 0.087 Uiso 1 1 calc R . .
C28 C 0.1000(3) 1.0810(4) 0.4908(3) 0.0576(12) Uani 1 1 d . . .
H28A H 0.0748 1.0132 0.4470 0.086 Uiso 1 1 calc R . .
H28B H 0.1242 1.1510 0.4722 0.086 Uiso 1 1 calc R . .
H28C H 0.0596 1.1216 0.5026 0.086 Uiso 1 1 calc R . .
C29 C 0.42016(15) 0.6524(3) 0.62986(15) 0.0322(6) Uani 1.40 1 d P . .
C30 C 0.3712(3) 0.5259(4) 0.6310(3) 0.0591(13) Uani 1 1 d . . .
H30A H 0.3329 0.5010 0.5738 0.089 Uiso 1 1 calc R . .
H30B H 0.3424 0.5472 0.6619 0.089 Uiso 1 1 calc R . .
H30C H 0.4077 0.4506 0.6579 0.089 Uiso 1 1 calc R . .
C31 C 0.4653(3) 0.6246(5) 0.5771(3) 0.0558(12) Uani 1 1 d . . .
H31A H 0.4263 0.6011 0.5199 0.084 Uiso 1 1 calc R . .
H31B H 0.5029 0.5500 0.6021 0.084 Uiso 1 1 calc R . .
H31C H 0.4945 0.7056 0.5768 0.084 Uiso 1 1 calc R . .
C32 C 0.4837(3) 0.6915(5) 0.7230(3) 0.0671(14) Uani 1 1 d . . .
H32A H 0.5215 0.6172 0.7483 0.101 Uiso 1 1 calc R . .
H32B H 0.4559 0.7088 0.7554 0.101 Uiso 1 1 calc R . .
H32C H 0.5127 0.7726 0.7224 0.101 Uiso 1 1 calc R . .

loop_
_atom_site_aniso_label
_atom_site_aniso_U_11
_atom_site_aniso_U_22
_atom_site_aniso_U_33
_atom_site_aniso_U_23
_atom_site_aniso_U_13
_atom_site_aniso_U_12
Fe1 0.0237(3) 0.0324(3) 0.0214(3) -0.0066(2) 0.0074(2) -0.0004(2)
Si1 0.0393(8) 0.0407(8) 0.0393(8) -0.0085(6) 0.0196(7) -0.0126(6)
Si2 0.0402(7) 0.0402(7) 0.0365(7) -0.0014(5) 0.0207(6) 0.0133(6)
C1 0.0273(19) 0.039(2) 0.023(2) -0.0080(16) 0.0074(17) -0.0030(16)
C2 0.0274(18) 0.036(2) 0.0231(19) -0.0076(16) 0.0072(16) -0.0001(16)
C3 0.0248(18) 0.0311(19) 0.0193(18) -0.0069(15) 0.0060(15) 0.0003(15)
C4 0.0254(19) 0.0331(19) 0.0197(18) -0.0040(15) 0.0063(16) 0.0018(15)
C5 0.0247(19) 0.036(2) 0.026(2) -0.0116(16) 0.0073(16) 0.0051(17)
C6 0.0294(19) 0.038(2) 0.0190(19) -0.0053(16) 0.0095(16) -0.0002(16)
C7 0.033(2) 0.033(2) 0.025(2) -0.0051(16) 0.0138(18) -0.0066(17)
C8 0.030(2) 0.038(2) 0.0204(19) -0.0051(16) 0.0076(16) 0.0050(17)
C9 0.0266(19) 0.040(2) 0.0192(19) -0.0072(16) 0.0054(16) -0.0032(16)
C10 0.0302(19) 0.035(2) 0.0196(18) -0.0078(15) 0.0082(16) -0.0025(16)
C11 0.036(2) 0.035(2) 0.024(2) -0.0030(16) 0.0051(17) -0.0015(17)
C12 0.040(2) 0.035(2) 0.037(2) -0.0024(17) 0.0137(19) 0.0096(18)
C13 0.032(2) 0.047(2) 0.041(2) -0.0024(19) 0.0185(19) 0.0088(18)
C14 0.028(2) 0.037(2) 0.032(2) -0.0007(17) 0.0122(17) 0.0039(16)
C15 0.030(2) 0.058(3) 0.026(2) -0.0095(18) 0.0112(18) -0.0042(19)
C16 0.041(2) 0.060(3) 0.036(2) -0.014(2) 0.018(2) -0.023(2)
C17 0.058(3) 0.044(2) 0.031(2) -0.0087(18) 0.018(2) -0.018(2)
C18 0.046(2) 0.039(2) 0.025(2) -0.0044(17) 0.0143(18) 0.0003(18)
C19 0.071(3) 0.073(4) 0.070(4) 0.000(3) 0.024(3) -0.015(3)
C20 0.048(3) 0.068(3) 0.090(4) -0.005(3) 0.041(3) -0.001(2)
C21 0.099(4) 0.075(3) 0.081(4) -0.038(3) 0.063(4) -0.047(3)
C22 0.0269(11) 0.0287(11) 0.0214(11) -0.0024(9) 0.0103(9) 0.0005(9)
C23 0.047(2) 0.047(2) 0.036(2) -0.005(2) 0.012(2) 0.001(2)
C24 0.055(3) 0.064(3) 0.035(2) 0.007(2) 0.018(2) -0.008(2)
C25 0.061(3) 0.039(2) 0.051(3) 0.001(2) 0.034(2) 0.001(2)
C26 0.047(3) 0.073(3) 0.072(3) -0.005(3) 0.027(3) 0.017(2)
C27 0.069(3) 0.063(3) 0.045(3) -0.005(2) 0.028(2) 0.012(2)
C28 0.071(3) 0.053(3) 0.062(3) 0.003(2) 0.043(3) 0.023(2)
C29 0.0301(14) 0.0348(15) 0.0225(13) 0.0003(11) 0.0051(11) 0.0142(12)
C30 0.069(3) 0.054(3) 0.051(3) 0.013(2) 0.026(3) 0.032(2)
C31 0.044(3) 0.057(3) 0.052(3) -0.002(2) 0.011(2) 0.018(2)
C32 0.064(3) 0.071(3) 0.047(3) -0.002(2) 0.010(3) 0.022(3)

loop_
_geom_bond_atom_site_label_1
_geom_bond_atom_site_label_2
_geom_bond_distance
_geom_bond_site_symmetry_2
_geom_bond_publ_flag
Fe1 C5 2.048(4) . ?
Fe1 C7 2.053(4) . ?
Fe1 C6 2.083(3) . ?
Fe1 C4 2.084(3) . ?
Fe1 C1 2.090(3) . ?
Fe1 C8 2.092(3) . ?
Fe1 C10 2.135(3) . ?
Fe1 C9 2.147(3) . ?
Fe1 C2 2.148(3) . ?
Fe1 C3 2.155(3) . ?
Si1 C21 1.750(6) . ?
Si1 C20 1.762(5) . ?
Si1 C19 1.782(5) . ?
Si1 C1 1.791(4) . ?
Si2 C26 1.792(5) . ?
Si2 C28 1.811(4) . ?
Si2 C6 1.820(3) . ?
Si2 C27 1.818(4) . ?
C1 C5 1.434(5) . ?
C1 C2 1.444(5) . ?
C2 C11 1.432(5) . ?
C2 C3 1.440(5) . ?
C3 C14 1.422(5) . ?
C3 C4 1.445(5) . ?
C4 C5 1.421(5) . ?
C4 C22 1.666(4) . ?
C6 C7 1.426(5) . ?
C6 C10 1.445(5) . ?
C7 C8 1.407(5) . ?
C8 C9 1.449(5) . ?
C8 C29 1.617(4) . ?
C9 C15 1.426(5) . ?
C9 C10 1.435(5) . ?
C10 C18 1.432(5) . ?
C11 C12 1.354(5) . ?
C12 C13 1.415(5) . ?
C13 C14 1.358(5) . ?
C15 C16 1.358(6) . ?
C16 C17 1.419(6) . ?
C17 C18 1.362(5) . ?
C22 C24 1.592(5) . ?
C22 C25 1.626(4) . ?
C22 C23 1.641(4) . ?
C29 C30 1.572(5) . ?
C29 C32 1.600(5) . ?
C29 C31 1.594(5) . ?
